data_2205388
loop_
_publ_author_name
'Mehmet Akkurt'
'Sema \"Ozt\"urk Y\?ild\?ir\?im'
'Arif Baran'
'Hasan Se\,cen'
'Orhan B\"uy\"ukg\"ung\"or'

_publ_section_title
;(2-<i>exo</i>,7-<i>exo</i>,9-<i>endo</i>,10-<i>endo</i>)-11-Oxatricyclo[6.2.1.0^2,7^]undec-4-ene-9,10-diyl
 diacetate
;
_journal_issue 3
_journal_name_full 'Acta Crystallographica Section E'
_journal_page_first o760
_journal_page_last o762
_journal_paper_doi 10.1107/S1600536805005234
_journal_volume 61
_journal_year 2005
_chemical_formula_iupac 'C14 H18 O5'
_chemical_formula_moiety 'C14 H18 O5'
_chemical_formula_sum 'C14 H18 O5'
_chemical_formula_weight 266.28
_chemical_name_systematic
;(2-exo,7-exo,9-endo,10-endo)-11-Oxatricyclo[6.2.1.0^2,7^]undec-4-ene-9,10-diyl
diacetate
;
_space_group_IT_number 14
_symmetry_cell_setting monoclinic
_symmetry_space_group_name_Hall '-P 2ybc'
_symmetry_space_group_name_H-M 'P 1 21/c 1'
_atom_sites_solution_hydrogens geom
_atom_sites_solution_primary direct
_atom_sites_solution_secondary difmap
_cell_angle_alpha 90
_cell_angle_beta 97.449(5)
_cell_angle_gamma 90
_cell_formula_units_Z 4
_cell_length_a 5.8430(3)
_cell_length_b 12.8501(8)
_cell_length_c 17.5767(11)
_cell_measurement_reflns_used 2988
_cell_measurement_temperature 150
_cell_measurement_theta_max 27.56
_cell_measurement_theta_min 1.58
_cell_volume 1308.58(13)
_computing_cell_refinement X-AREA
_computing_data_collection 'X-AREA (Stoe & Cie, 2002)'
_computing_data_reduction 'X-RED32 (Stoe & Cie, 2002)'
_computing_molecular_graphics 'ORTEP-3 (Farrugia, 1997)'
_computing_publication_material 'WinGX (Farrugia, 1999)'
_computing_structure_refinement 'SHELXL97 (Sheldrick, 1997)'
_computing_structure_solution 'SHELXS97 (Sheldrick, 1997)'
_diffrn_ambient_temperature 150
_diffrn_detector_area_resol_mean 6.67
_diffrn_measured_fraction_theta_full 0.991
_diffrn_measured_fraction_theta_max 0.991
_diffrn_measurement_device '2-circle goniometer'
_diffrn_measurement_device_type 'Stoe IPDS-II'
_diffrn_measurement_method \w
_diffrn_radiation_monochromator 'plane graphite'
_diffrn_radiation_type 'Mo K\a'
_diffrn_radiation_wavelength 0.71073
_diffrn_reflns_av_R_equivalents 0.0273
_diffrn_reflns_av_sigmaI/netI 0.0138
_diffrn_reflns_limit_h_max 7
_diffrn_reflns_limit_h_min -7
_diffrn_reflns_limit_k_max 16
_diffrn_reflns_limit_k_min -16
_diffrn_reflns_limit_l_max 22
_diffrn_reflns_limit_l_min -22
_diffrn_reflns_number 18334
_diffrn_reflns_reduction_process ' ?'
_diffrn_reflns_theta_full 27.48
_diffrn_reflns_theta_max 27.48
_diffrn_reflns_theta_min 1.97
_exptl_absorpt_coefficient_mu 0.102
_exptl_absorpt_correction_T_max 0.973
_exptl_absorpt_correction_T_min 0.944
_exptl_absorpt_correction_type integration
_exptl_absorpt_process_details '(X-RED32; Stoe & Cie, 2002)'
_exptl_crystal_colour colorless
_exptl_crystal_density_diffrn 1.352
_exptl_crystal_density_method 'Not Measured'
_exptl_crystal_description prism
_exptl_crystal_F_000 568
_exptl_crystal_size_max 0.57
_exptl_crystal_size_mid 0.40
_exptl_crystal_size_min 0.27
_refine_diff_density_max 0.222
_refine_diff_density_min -0.181
_refine_ls_extinction_method none
_refine_ls_goodness_of_fit_ref 1.033
_refine_ls_hydrogen_treatment refall
_refine_ls_matrix_type full
_refine_ls_number_parameters 244
_refine_ls_number_reflns 2988
_refine_ls_number_restraints 0
_refine_ls_restrained_S_all 1.033
_refine_ls_R_factor_all 0.0370
_refine_ls_R_factor_gt 0.0317
_refine_ls_shift/su_max 0.000
_refine_ls_shift/su_mean 0.000
_refine_ls_structure_factor_coef Fsqd
_refine_ls_weighting_details 'calc w = 1/[\s^2^(Fo^2^)+(0.0437P)^2^+0.2964P] where P = (Fo^2^+2Fc^2^)/3'
_refine_ls_weighting_scheme calc
_refine_ls_wR_factor_gt 0.0813
_refine_ls_wR_factor_ref 0.0839
_reflns_number_gt 2624
_reflns_number_total 2988
_reflns_threshold_expression I>2\s(I)
_cod_data_source_file ww6356.cif
_cod_data_source_block 6
_cod_original_sg_symbol_H-M 'P 21/c'
_cod_database_code 2205388

loop_
_symmetry_equiv_pos_site_id
_symmetry_equiv_pos_as_xyz
1 x,y,z
2 -x,1/2+y,1/2-z
3 -x,-y,-z
4 x,1/2-y,1/2+z

loop_
_atom_site_aniso_label
_atom_site_aniso_U_11
_atom_site_aniso_U_22
_atom_site_aniso_U_33
_atom_site_aniso_U_12
_atom_site_aniso_U_13
_atom_site_aniso_U_23
O1 0.0282(4) 0.0288(4) 0.0302(4) 0.0049(3) 0.0148(3) 0.0055(3)
O2 0.0252(3) 0.0291(4) 0.0240(3) -0.0011(3) 0.0041(3) 0.0023(3)
O3 0.0241(3) 0.0234(3) 0.0276(3) 0.0022(3) 0.0081(3) 0.0002(3)
O4 0.0317(4) 0.0475(5) 0.0439(5) -0.0001(4) -0.0047(4) 0.0021(4)
O5 0.0283(4) 0.0332(4) 0.0461(5) -0.0027(3) 0.0059(3) -0.0059(3)
C1 0.0210(4) 0.0253(5) 0.0292(5) -0.0021(4) 0.0072(4) 0.0027(4)
C2 0.0220(4) 0.0248(5) 0.0280(5) 0.0024(4) 0.0067(4) 0.0041(4)
C3 0.0239(4) 0.0237(4) 0.0220(4) -0.0005(4) 0.0045(3) 0.0024(4)
C4 0.0339(5) 0.0239(5) 0.0352(6) 0.0023(4) 0.0000(5) 0.0007(4)
C5 0.0402(6) 0.0279(5) 0.0356(6) -0.0052(4) 0.0048(5) -0.0059(4)
C6 0.0329(6) 0.0373(6) 0.0363(6) -0.0027(5) 0.0011(5) -0.0118(5)
C7 0.0324(5) 0.0366(6) 0.0258(5) 0.0073(4) -0.0010(4) -0.0038(4)
C8 0.0235(4) 0.0259(5) 0.0223(4) 0.0030(4) 0.0060(4) 0.0006(4)
C9 0.0291(5) 0.0265(5) 0.0236(5) 0.0064(4) 0.0103(4) 0.0056(4)
C10 0.0250(5) 0.0226(4) 0.0296(5) 0.0020(4) 0.0121(4) 0.0046(4)
C11 0.0336(5) 0.0218(5) 0.0297(5) -0.0014(4) -0.0017(4) -0.0007(4)
C12 0.0478(7) 0.0391(6) 0.0266(5) -0.0025(5) 0.0024(5) 0.0027(5)
C13 0.0283(5) 0.0240(5) 0.0289(5) 0.0013(4) 0.0062(4) 0.0009(4)
C14 0.0310(6) 0.0361(6) 0.0413(6) 0.0012(5) 0.0121(5) -0.0086(5)

loop_
_atom_site_label
_atom_site_fract_x
_atom_site_fract_y
_atom_site_fract_z
_atom_site_U_iso_or_equiv
_atom_site_thermal_displace_type
_atom_site_occupancy
_atom_site_type_symbol
O1 0.48132(12) 0.63003(6) 0.45262(4) 0.0281(2) Uani 1.000 O
O2 0.57775(12) 0.58123(6) 0.26059(4) 0.0260(2) Uani 1.000 O
O3 0.82973(12) 0.45963(5) 0.35702(4) 0.0246(2) Uani 1.000 O
O4 0.23150(14) 0.60181(7) 0.19010(5) 0.0419(3) Uani 1.000 O
O5 0.59197(13) 0.34430(6) 0.29131(5) 0.0358(3) Uani 1.000 O
C1 0.47188(16) 0.56786(8) 0.32919(6) 0.0248(3) Uani 1.000 C
C2 0.46256(17) 0.66961(8) 0.37478(6) 0.0246(3) Uani 1.000 C
C3 0.68437(16) 0.73200(7) 0.37466(5) 0.0231(2) Uani 1.000 C
C4 0.6587(2) 0.84389(8) 0.40308(7) 0.0314(3) Uani 1.000 C
C5 0.8881(2) 0.89057(9) 0.43211(7) 0.0346(3) Uani 1.000 C
C6 1.0378(2) 0.83403(9) 0.47737(7) 0.0358(3) Uani 1.000 C
C7 0.9761(2) 0.72545(9) 0.49856(6) 0.0320(3) Uani 1.000 C
C8 0.85803(16) 0.66476(8) 0.42874(5) 0.0236(3) Uani 1.000 C
C9 0.70085(17) 0.57803(8) 0.45189(6) 0.0258(3) Uani 1.000 C
C10 0.63198(17) 0.50064(8) 0.38717(6) 0.0250(3) Uani 1.000 C
C11 0.43822(19) 0.59999(8) 0.19485(6) 0.0289(3) Uani 1.000 C
C12 0.5770(2) 0.61705(11) 0.13010(7) 0.0381(3) Uani 1.000 C
C13 0.78279(18) 0.37948(8) 0.30738(6) 0.0269(3) Uani 1.000 C
C14 0.9934(2) 0.34322(10) 0.27563(8) 0.0355(3) Uani 1.000 C
H1 0.319(2) 0.5365(10) 0.3166(7) 0.026(3) Uiso 1.000 H
H2 0.318(2) 0.7090(9) 0.3641(7) 0.026(3) Uiso 1.000 H
H3 0.728(2) 0.7353(9) 0.3235(7) 0.023(3) Uiso 1.000 H
H4A 0.576(2) 0.8847(11) 0.3605(8) 0.040(4) Uiso 1.000 H
H4B 0.561(2) 0.8441(11) 0.4457(8) 0.037(3) Uiso 1.000 H
H5 0.923(3) 0.9619(12) 0.4184(8) 0.043(4) Uiso 1.000 H
H6 1.187(3) 0.8609(12) 0.4988(9) 0.047(4) Uiso 1.000 H
H7A 1.110(3) 0.6863(12) 0.5212(8) 0.042(4) Uiso 1.000 H
H7B 0.868(2) 0.7301(10) 0.5371(8) 0.033(3) Uiso 1.000 H
H8 0.980(2) 0.6348(10) 0.3999(7) 0.026(3) Uiso 1.000 H
H9 0.749(2) 0.5464(10) 0.5016(7) 0.027(3) Uiso 1.000 H
H10 0.546(2) 0.4437(10) 0.4060(7) 0.028(3) Uiso 1.000 H
H12A 0.541(3) 0.6835(17) 0.1108(11) 0.076(6) Uiso 1.000 H
H12B 0.533(3) 0.5668(15) 0.0900(11) 0.068(5) Uiso 1.000 H
H12C 0.737(3) 0.6092(14) 0.1444(11) 0.067(5) Uiso 1.000 H
H13A 1.009(3) 0.3832(15) 0.2316(12) 0.069(5) Uiso 1.000 H
H13B 0.975(3) 0.2718(15) 0.2627(10) 0.062(5) Uiso 1.000 H
H13C 1.133(3) 0.3556(12) 0.3101(9) 0.049(4) Uiso 1.000 H

loop_
_atom_type_symbol
_atom_type_description
_atom_type_scat_dispersion_real
_atom_type_scat_dispersion_imag
_atom_type_scat_source
O O 0.0106 0.0060 'International Tables Vol C Tables 4.2.6.8 and 6.1.1.4'
H H 0.0000 0.0000 'International Tables Vol C Tables 4.2.6.8 and 6.1.1.4'
C C 0.0033 0.0016 'International Tables Vol C Tables 4.2.6.8 and 6.1.1.4'

loop_
_geom_angle_atom_site_label_1
_geom_angle_atom_site_label_2
_geom_angle_atom_site_label_3
_geom_angle
_geom_angle_publ_flag
C2 O1 C9 96.44(7) yes
C1 O2 C11 117.61(8) yes
C10 O3 C13 114.35(8) yes
O2 C1 C2 112.59(8) yes
O2 C1 C10 109.23(8) yes
C2 C1 C10 100.95(8) no
O1 C2 C1 100.95(8) yes
O1 C2 C3 103.03(8) yes
C1 C2 C3 111.03(8) no
C2 C3 C4 111.90(8) no
C2 C3 C8 101.19(7) no
C4 C3 C8 113.82(8) no
C3 C4 C5 111.42(9) no
C4 C5 C6 118.60(10) no
C5 C6 C7 119.96(11) no
C6 C7 C8 111.75(9) no
C3 C8 C7 113.22(8) no
C3 C8 C9 101.53(7) no
C7 C8 C9 112.26(8) no
O1 C9 C8 103.23(8) yes
O1 C9 C10 99.16(8) yes
C8 C9 C10 112.67(8) no
O3 C10 C1 114.07(8) yes
O3 C10 C9 111.61(8) yes
C1 C10 C9 101.83(8) no
O2 C11 O4 123.71(10) yes
O2 C11 C12 110.56(9) yes
O4 C11 C12 125.72(10) yes
O3 C13 O5 122.77(10) yes
O3 C13 C14 111.77(9) yes
O5 C13 C14 125.46(10) yes
O2 C1 H1 109.9(7) no
C2 C1 H1 112.0(7) no
C10 C1 H1 112.0(7) no
O1 C2 H2 108.6(7) no
C1 C2 H2 115.2(7) no
C3 C2 H2 116.1(7) no
C2 C3 H3 110.6(7) no
C4 C3 H3 108.1(7) no
C8 C3 H3 111.2(7) no
C3 C4 H4A 108.0(8) no
C3 C4 H4B 109.6(8) no
C5 C4 H4A 112.0(8) no
C5 C4 H4B 108.5(8) no
H4A C4 H4B 107.2(11) no
C4 C5 H5 119.9(10) no
C6 C5 H5 121.5(10) no
C5 C6 H6 122.1(9) no
C7 C6 H6 118.0(9) no
C6 C7 H7A 112.1(10) no
C6 C7 H7B 108.1(8) no
C8 C7 H7A 108.6(9) no
C8 C7 H7B 108.5(8) no
H7A C7 H7B 107.7(12) no
C3 C8 H8 110.7(7) no
C7 C8 H8 108.8(7) no
C9 C8 H8 110.2(7) no
O1 C9 H9 109.8(7) no
C8 C9 H9 115.4(7) no
C10 C9 H9 114.6(8) no
O3 C10 H10 109.1(7) no
C1 C10 H10 110.4(7) no
C9 C10 H10 109.6(7) no
C11 C12 H12A 107.0(11) no
C11 C12 H12B 109.7(11) no
C11 C12 H12C 113.5(12) no
H12A C12 H12B 108.7(17) no
H12A C12 H12C 111.4(16) no
H12B C12 H12C 106.5(16) no
C13 C14 H13A 108.0(11) no
C13 C14 H13B 108.6(11) no
C13 C14 H13C 112.7(10) no
H13A C14 H13B 110.5(16) no
H13A C14 H13C 105.2(15) no
H13B C14 H13C 111.8(14) no

loop_
_geom_bond_atom_site_label_1
_geom_bond_atom_site_label_2
_geom_bond_distance
_geom_bond_publ_flag
O1 C2 1.4500(10) yes
O1 C9 1.4480(10) yes
O2 C1 1.4350(10) yes
O2 C11 1.3470(10) yes
O3 C10 1.4330(10) yes
O3 C13 1.3550(10) yes
O4 C11 1.2000(10) yes
O5 C13 1.2020(10) yes
C1 C2 1.5382(15) no
C1 C10 1.5533(14) no
C2 C3 1.5242(14) no
C3 C4 1.5358(14) no
C3 C8 1.5587(13) no
C4 C5 1.4965(17) no
C5 C6 1.3211(17) no
C6 C7 1.5001(16) no
C7 C8 1.5397(14) no
C8 C9 1.5323(14) no
C9 C10 1.5252(15) no
C11 C12 1.4967(16) no
C13 C14 1.4903(16) no
C1 H1 0.979(12) no
C2 H2 0.982(12) no
C3 H3 0.967(12) no
C4 H4A 0.987(14) no
C4 H4B 0.999(13) no
C5 H5 0.976(16) no
C6 H6 0.967(17) no
C7 H7A 0.971(17) no
C7 H7B 0.986(13) no
C8 H8 1.003(12) no
C9 H9 0.972(12) no
C10 H10 0.970(12) no
C12 H12A 0.93(2) no
C12 H12B 0.966(19) no
C12 H12C 0.942(18) no
C14 H13A 0.94(2) no
C14 H13B 0.948(19) no
C14 H13C 0.964(17) no

loop_
_geom_contact_atom_site_label_1
_geom_contact_atom_site_label_2
_geom_contact_distance
_geom_contact_site_symmetry_2
_geom_contact_publ_flag
O1 C7 3.3894(14) 1_455 no
O1 C9 3.4002(13) 3_666 no
O1 C10 3.4162(13) 3_666 no
O2 C8 3.3637(12) . no
O2 O3 2.6144(10) . no
O2 O5 3.0913(11) . no
O2 C13 2.9287(13) . no
O3 O2 2.6144(10) . no
O5 C11 3.1555(13) 2_645 no
O5 C1 3.0512(13) . no
O5 O2 3.0913(11) . no
O1 H7A 2.713(17) 1_455 no
O1 H10 2.684(12) 3_666 no
O1 H4B 2.795(14) . no
O1 H9 2.807(13) 3_666 no
O1 H7B 2.845(13) . no
O2 H3 2.379(12) . no
O3 H7A 2.833(15) 3_766 no
O3 H8 2.497(13) . no
O4 H1 2.370(12) . no
O4 H13B 2.679(19) 2_655 no
O4 H5 2.690(15) 2_645 no
O4 H12C 2.898(18) 1_455 no
O5 H10 2.431(12) . no
O5 H13C 2.748(18) 1_455 no
O5 H4A 2.770(14) 2_645 no
O5 H12A 2.86(2) 2_645 no
C1 O5 3.0512(13) . no
C7 O1 3.3894(14) 1_655 no
C8 O2 3.3637(12) . no
C9 O1 3.4002(13) 3_666 no
C10 O1 3.4162(13) 3_666 no
C11 O5 3.1555(13) 2_655 no
C13 O2 2.9287(13) . no
C2 H8 2.944(12) 1_455 no
C4 H12B 3.084(19) 2_655 no
C4 H7B 2.904(14) . no
C5 H13A 3.02(2) 2_755 no
C7 H4B 2.913(13) . no
C9 H10 3.055(12) 3_666 no
C11 H4A 2.930(14) 2_645 no
C12 H6 3.039(17) 4_464 no
C14 H3 2.889(12) 2_745 no
H1 O4 2.370(12) . no
H1 H13C 2.56(2) 1_455 no
H2 H4B 2.561(18) . no
H2 H8 2.351(17) 1_455 no
H3 O2 2.379(12) . no
H3 C14 2.889(12) 2_755 no
H3 H13B 2.49(2) 2_755 no
H4A O5 2.770(14) 2_655 no
H4A C11 2.930(14) 2_655 no
H4B O1 2.795(14) . no
H4B C7 2.913(13) . no
H4B H2 2.561(18) . no
H4B H6 2.49(2) 1_455 no
H5 O4 2.690(15) 2_655 no
H6 H4B 2.49(2) 1_655 no
H6 C12 3.039(17) 4_665 no
H6 H12B 2.59(2) 4_665 no
H7A O1 2.713(17) 1_655 no
H7A O3 2.833(15) 3_766 no
H7B O1 2.845(13) . no
H7B C4 2.904(14) . no
H7B H9 2.517(18) . no
H8 O3 2.497(13) . no
H8 C2 2.944(12) 1_655 no
H8 H2 2.351(17) 1_655 no
H9 H7B 2.517(18) . no
H9 O1 2.807(13) 3_666 no
H9 H10 2.520(17) 3_666 no
H10 O5 2.431(12) . no
H10 O1 2.684(12) 3_666 no
H10 C9 3.055(12) 3_666 no
H10 H9 2.520(17) 3_666 no
H12A O5 2.86(2) 2_655 no
H12B C4 3.084(19) 2_645 no
H12B H6 2.59(2) 4_464 no
H12C O4 2.898(18) 1_655 no
H13A C5 3.02(2) 2_745 no
H13B O4 2.679(19) 2_645 no
H13B H3 2.49(2) 2_745 no
H13C O5 2.748(18) 1_655 no
H13C H1 2.56(2) 1_655 no

loop_
_geom_torsion_atom_site_label_1
_geom_torsion_atom_site_label_2
_geom_torsion_atom_site_label_3
_geom_torsion_atom_site_label_4
_geom_torsion
_geom_torsion_publ_flag
C2 O1 C9 C8 54.87(8) no
C2 O1 C9 C10 -61.17(8) no
C9 O1 C2 C1 58.52(8) no
C9 O1 C2 C3 -56.31(8) no
C11 O2 C1 C10 154.62(9) no
C1 O2 C11 O4 -3.18(15) no
C1 O2 C11 C12 177.21(9) no
C11 O2 C1 C2 -94.10(10) no
C10 O3 C13 C14 177.64(9) no
C13 O3 C10 C1 -74.50(10) no
C13 O3 C10 C9 170.77(8) no
C10 O3 C13 O5 -1.55(14) no
O2 C1 C10 O3 -6.08(11) no
C10 C1 C2 O1 -32.23(9) no
C2 C1 C10 C9 -4.51(9) no
C10 C1 C2 C3 76.46(9) no
O2 C1 C2 O1 -148.58(8) no
C2 C1 C10 O3 -124.88(8) no
O2 C1 C10 C9 114.30(9) no
O2 C1 C2 C3 -39.89(11) no
C1 C2 C3 C4 166.74(8) no
C1 C2 C3 C8 -71.71(9) no
O1 C2 C3 C8 35.61(9) no
O1 C2 C3 C4 -85.94(9) no
C4 C3 C8 C7 -2.12(12) no
C8 C3 C4 C5 43.60(12) no
C2 C3 C8 C7 -122.32(9) no
C4 C3 C8 C9 118.42(9) no
C2 C3 C8 C9 -1.78(9) no
C2 C3 C4 C5 157.56(9) no
C3 C4 C5 C6 -44.92(15) no
C4 C5 C6 C7 0.03(17) no
C5 C6 C7 C8 43.92(15) no
C6 C7 C8 C3 -39.92(12) no
C6 C7 C8 C9 -154.16(9) no
C3 C8 C9 C10 73.39(9) no
C7 C8 C9 C10 -165.39(9) no
C7 C8 C9 O1 88.63(9) no
C3 C8 C9 O1 -32.59(9) no
C8 C9 C10 O3 53.31(11) no
O1 C9 C10 C1 39.80(9) no
O1 C9 C10 O3 161.89(8) no
C8 C9 C10 C1 -68.77(10) no
